data_4130342
loop_
_publ_author_name
'Zhou, Wen'
'Zheng, Shuai'
'Schultz, Jason W.'
'Rath, Nigam P.'
'Mirica, Liviu M.'

_publ_section_title
;
 Aromatic Cyanoalkylation through Double C-H Activation Mediated by
 Ni(III).
;
_journal_issue 18
_journal_name_full 'Journal of the American Chemical Society'
_journal_page_first 5777
_journal_page_last 5780
_journal_paper_doi 10.1021/jacs.6b02405
_journal_volume 138
_journal_year 2016
_chemical_formula_moiety '2(C25 H36 F2 N3 Ni), 2.5(C4 H8 O), 4.5(H2 O)'
_chemical_formula_sum 'C60 H101 F4 N6 Ni2 O7'
_chemical_formula_weight 1211.88
_space_group_crystal_system monoclinic
_space_group_IT_number 14
_space_group_name_Hall '-P 2ybc'
_space_group_name_H-M_alt 'P 1 21/c 1'
_atom_sites_solution_hydrogens mixed
_atom_sites_solution_primary direct
_atom_sites_solution_secondary difmap
_audit_creation_method SHELXL-2014/6
_cell_angle_alpha 90
_cell_angle_beta 109.140(11)
_cell_angle_gamma 90
_cell_formula_units_Z 4
_cell_length_a 15.159(3)
_cell_length_b 25.006(5)
_cell_length_c 17.605(3)
_cell_measurement_reflns_used 8890
_cell_measurement_temperature 100(2)
_cell_measurement_theta_max 24.85
_cell_measurement_theta_min 2.31
_cell_volume 6305(2)
_computing_cell_refinement 'Bruker SAINT'
_computing_data_collection 'Bruker APEX2'
_computing_data_reduction 'Bruker SAINT'
_computing_molecular_graphics 'Bruker SHELXTL'
_computing_publication_material 'Bruker SHELXTL'
_computing_structure_refinement 'SHELXL-2014/6 (Sheldrick, 2014)'
_computing_structure_solution 'SHELXT-2013 (Sheldrick, 2008)'
_diffrn_ambient_temperature 100(2)
_diffrn_measured_fraction_theta_full 0.993
_diffrn_measured_fraction_theta_max 0.980
_diffrn_measurement_device_type 'Bruker APEX-II CCD'
_diffrn_measurement_method '\f and \w scans'
_diffrn_radiation_type MoK\a
_diffrn_radiation_wavelength 0.71073
_diffrn_reflns_av_R_equivalents 0.0771
_diffrn_reflns_av_unetI/netI 0.0854
_diffrn_reflns_Laue_measured_fraction_full 0.993
_diffrn_reflns_Laue_measured_fraction_max 0.980
_diffrn_reflns_limit_h_max 17
_diffrn_reflns_limit_h_min -18
_diffrn_reflns_limit_k_max 30
_diffrn_reflns_limit_k_min -24
_diffrn_reflns_limit_l_max 21
_diffrn_reflns_limit_l_min -21
_diffrn_reflns_number 59371
_diffrn_reflns_point_group_measured_fraction_full 0.993
_diffrn_reflns_point_group_measured_fraction_max 0.980
_diffrn_reflns_theta_full 25.242
_diffrn_reflns_theta_max 25.586
_diffrn_reflns_theta_min 1.422
_exptl_absorpt_coefficient_mu 0.663
_exptl_absorpt_correction_T_max 0.8620
_exptl_absorpt_correction_T_min 0.7498
_exptl_absorpt_correction_type multi-scan
_exptl_absorpt_process_details 'sadabs v2014/4'
_exptl_crystal_colour green
_exptl_crystal_density_diffrn 1.277
_exptl_crystal_density_method 'not measured'
_exptl_crystal_description rectangural
_exptl_crystal_F_000 2604
_exptl_crystal_size_max 0.414
_exptl_crystal_size_mid 0.221
_exptl_crystal_size_min 0.134
_refine_diff_density_max 0.887
_refine_diff_density_min -0.479
_refine_diff_density_rms 0.086
_refine_ls_extinction_method none
_refine_ls_goodness_of_fit_ref 1.017
_refine_ls_hydrogen_treatment constr
_refine_ls_matrix_type full
_refine_ls_number_parameters 741
_refine_ls_number_reflns 11622
_refine_ls_number_restraints 60
_refine_ls_restrained_S_all 1.018
_refine_ls_R_factor_all 0.1150
_refine_ls_R_factor_gt 0.0589
_refine_ls_shift/su_max 0.001
_refine_ls_shift/su_mean 0.000
_refine_ls_structure_factor_coef Fsqd
_refine_ls_weighting_details 'w=1/[\s^2^(Fo^2^)+(0.0945P)^2^+1.3134P] where P=(Fo^2^+2Fc^2^)/3'
_refine_ls_weighting_scheme calc
_refine_ls_wR_factor_gt 0.1474
_refine_ls_wR_factor_ref 0.1762
_reflns_Friedel_coverage 0.000
_reflns_number_gt 7011
_reflns_number_total 11622
_reflns_threshold_expression 'I > 2\s(I)'
_cod_data_source_file ja6b02405_si_002.cif
_cod_data_source_block l12815
_cod_original_cell_volume 6304(2)
_cod_original_sg_symbol_H-M 'P 21/c'
_cod_database_code 4130342
_shelx_space_group_comment
; 
The symmetry employed for this shelxl refinement is uniquely defined 
by the following loop, which should always be used as a source of 
symmetry information in preference to the above space-group names. 
They are only intended as comments. 
;
_shelx_estimated_absorpt_t_min 0.771
_shelx_estimated_absorpt_t_max 0.916
_shelxl_version_number 2014/6

loop_
_space_group_symop_operation_xyz
'x, y, z'
'-x, y+1/2, -z+1/2'
'-x, -y, -z'
'x, -y-1/2, z-1/2'

loop_
_atom_site_label
_atom_site_type_symbol
_atom_site_fract_x
_atom_site_fract_y
_atom_site_fract_z
_atom_site_U_iso_or_equiv
_atom_site_adp_type
_atom_site_occupancy
_atom_site_site_symmetry_order
_atom_site_calc_flag
_atom_site_refinement_flags_posn
_atom_site_refinement_flags_adp
_atom_site_refinement_flags_occupancy
_atom_site_disorder_assembly
_atom_site_disorder_group
Ni1 Ni 0.62561(4) 0.66409(2) 0.30636(3) 0.02871(17) Uani 1 1 d . . . . .
F1 F 0.6567(2) 0.68160(11) 0.21224(14) 0.0464(7) Uani 1 1 d . . . . .
F2 F 0.50547(18) 0.69895(10) 0.26661(14) 0.0412(7) Uani 1 1 d . . . . .
N1 N 0.7421(2) 0.62888(14) 0.35405(19) 0.0307(9) Uani 1 1 d . . . . .
N2 N 0.7008(2) 0.73181(14) 0.37669(19) 0.0298(8) Uani 1 1 d . . . . .
N3 N 0.5757(2) 0.58363(14) 0.27292(19) 0.0288(8) Uani 1 1 d . . . . .
C1 C 0.6034(3) 0.64687(16) 0.4028(2) 0.0232(9) Uani 1 1 d . . . . .
C2 C 0.5603(3) 0.59940(17) 0.4054(2) 0.0286(10) Uani 1 1 d . . . . .
C3 C 0.5499(3) 0.58483(17) 0.4789(2) 0.0306(10) Uani 1 1 d . . . . .
H3 H 0.5193 0.5524 0.4832 0.037 Uiso 1 1 calc R U . . .
C4 C 0.5841(3) 0.61788(18) 0.5450(3) 0.0335(11) Uani 1 1 d . . . . .
H4 H 0.5783 0.6074 0.5950 0.040 Uiso 1 1 calc R U . . .
C5 C 0.6269(3) 0.66619(18) 0.5396(2) 0.0314(10) Uani 1 1 d . . . . .
H5 H 0.6492 0.6889 0.5852 0.038 Uiso 1 1 calc R U . . .
C6 C 0.6366(3) 0.68101(17) 0.4660(2) 0.0279(10) Uani 1 1 d . . . . .
C7 C 0.6698(3) 0.73478(17) 0.4484(2) 0.0287(10) Uani 1 1 d . . . . .
H7A H 0.6185 0.7611 0.4386 0.034 Uiso 1 1 calc R U . . .
H7B H 0.7223 0.7470 0.4954 0.034 Uiso 1 1 calc R U . . .
C8 C 0.8010(3) 0.71686(18) 0.3987(3) 0.0346(11) Uani 1 1 d . . . . .
H8A H 0.8355 0.7321 0.4521 0.041 Uiso 1 1 calc R U . . .
H8B H 0.8272 0.7326 0.3591 0.041 Uiso 1 1 calc R U . . .
C9 C 0.8151(3) 0.65753(17) 0.4011(2) 0.0299(10) Uani 1 1 d . . . . .
C10 C 0.8966(3) 0.63096(19) 0.4439(2) 0.0339(11) Uani 1 1 d . . . . .
H10 H 0.9491 0.6506 0.4764 0.041 Uiso 1 1 calc R U . . .
C11 C 0.9015(3) 0.57642(19) 0.4392(3) 0.0349(11) Uani 1 1 d . . . . .
H11 H 0.9570 0.5581 0.4688 0.042 Uiso 1 1 calc R U . . .
C12 C 0.8258(3) 0.54831(19) 0.3914(2) 0.0338(11) Uani 1 1 d . . . . .
H12 H 0.8287 0.5105 0.3879 0.041 Uiso 1 1 calc R U . . .
C13 C 0.7451(3) 0.57538(17) 0.3483(2) 0.0297(10) Uani 1 1 d . . . . .
C14 C 0.6615(3) 0.54982(18) 0.2900(3) 0.0331(10) Uani 1 1 d . . . . .
H14C H 0.6503 0.5149 0.3118 0.040 Uiso 1 1 calc R U . . .
H14D H 0.6739 0.5429 0.2391 0.040 Uiso 1 1 calc R U . . .
C15 C 0.5203(3) 0.56984(18) 0.3270(2) 0.0314(10) Uani 1 1 d . . . . .
H15C H 0.5230 0.5308 0.3370 0.038 Uiso 1 1 calc R U . . .
H15D H 0.4541 0.5801 0.3010 0.038 Uiso 1 1 calc R U . . .
C16 C 0.6753(3) 0.77902(17) 0.3227(2) 0.0365(11) Uani 1 1 d . . . . .
H16C H 0.6064 0.7787 0.2986 0.044 Uiso 1 1 calc R U . . .
H16D H 0.7004 0.7723 0.2782 0.044 Uiso 1 1 calc R U . . .
C17 C 0.7031(3) 0.83630(18) 0.3515(3) 0.0372(11) Uani 1 1 d . . . . .
C18 C 0.6478(4) 0.8591(2) 0.4019(3) 0.0501(14) Uani 1 1 d . . . . .
H18D H 0.5809 0.8538 0.3740 0.075 Uiso 1 1 calc R U . . .
H18E H 0.6608 0.8975 0.4103 0.075 Uiso 1 1 calc R U . . .
H18F H 0.6660 0.8409 0.4541 0.075 Uiso 1 1 calc R U . . .
C19 C 0.8072(4) 0.84227(19) 0.4006(3) 0.0469(13) Uani 1 1 d . . . . .
H19D H 0.8210 0.8219 0.4507 0.070 Uiso 1 1 calc R U . . .
H19E H 0.8217 0.8801 0.4132 0.070 Uiso 1 1 calc R U . . .
H19F H 0.8452 0.8286 0.3693 0.070 Uiso 1 1 calc R U . . .
C20 C 0.6838(4) 0.8689(2) 0.2754(3) 0.0542(15) Uani 1 1 d . . . . .
H20D H 0.7217 0.8552 0.2440 0.081 Uiso 1 1 calc R U . . .
H20E H 0.6998 0.9064 0.2893 0.081 Uiso 1 1 calc R U . . .
H20F H 0.6175 0.8661 0.2435 0.081 Uiso 1 1 calc R U . . .
C21 C 0.5185(3) 0.58520(17) 0.1859(2) 0.0319(10) Uani 1 1 d . . . . .
H21C H 0.5609 0.5970 0.1567 0.038 Uiso 1 1 calc R U . . .
H21D H 0.4722 0.6142 0.1798 0.038 Uiso 1 1 calc R U . . .
C22 C 0.4644(3) 0.53685(18) 0.1396(2) 0.0349(11) Uani 1 1 d . . . . .
C23 C 0.5262(4) 0.48805(19) 0.1424(3) 0.0470(13) Uani 1 1 d . . . . .
H23D H 0.5802 0.4986 0.1269 0.070 Uiso 1 1 calc R U . . .
H23E H 0.4902 0.4608 0.1050 0.070 Uiso 1 1 calc R U . . .
H23F H 0.5478 0.4734 0.1970 0.070 Uiso 1 1 calc R U . . .
C24 C 0.4242(4) 0.5564(2) 0.0533(3) 0.0505(14) Uani 1 1 d . . . . .
H24D H 0.3819 0.5864 0.0508 0.076 Uiso 1 1 calc R U . . .
H24E H 0.3896 0.5272 0.0191 0.076 Uiso 1 1 calc R U . . .
H24F H 0.4751 0.5680 0.0343 0.076 Uiso 1 1 calc R U . . .
C25 C 0.3824(3) 0.5203(2) 0.1678(3) 0.0450(13) Uani 1 1 d . . . . .
H25D H 0.4064 0.5010 0.2189 0.067 Uiso 1 1 calc R U . . .
H25E H 0.3399 0.4971 0.1273 0.067 Uiso 1 1 calc R U . . .
H25F H 0.3488 0.5523 0.1751 0.067 Uiso 1 1 calc R U . . .
Ni1A Ni 0.22963(4) 0.62114(2) 0.56528(3) 0.02960(17) Uani 1 1 d . . . . .
F1A F 0.31411(17) 0.56587(10) 0.62214(14) 0.0363(6) Uani 1 1 d . . . . .
F2A F 0.12355(17) 0.58163(10) 0.56824(14) 0.0384(6) Uani 1 1 d . . . . .
N1A N 0.3287(2) 0.66384(14) 0.5523(2) 0.0289(8) Uani 1 1 d . . . . .
N2A N 0.2142(2) 0.59649(14) 0.4414(2) 0.0305(8) Uani 1 1 d . . . . .
N3A N 0.2533(3) 0.67197(14) 0.6720(2) 0.0333(9) Uani 1 1 d . . . . .
C1A C 0.1514(3) 0.67713(18) 0.5126(3) 0.0318(10) Uani 1 1 d . . . . .
C2A C 0.1394(3) 0.71915(19) 0.5576(3) 0.0366(11) Uani 1 1 d . . . . .
C3A C 0.0823(3) 0.7607(2) 0.5175(3) 0.0450(13) Uani 1 1 d . . . . .
H3A H 0.0710 0.7905 0.5466 0.054 Uiso 1 1 calc R U . . .
C4A C 0.0416(3) 0.7583(2) 0.4344(3) 0.0429(12) Uani 1 1 d . . . . .
H4A H 0.0035 0.7871 0.4069 0.052 Uiso 1 1 calc R U . . .
C5A C 0.0554(3) 0.71527(19) 0.3911(3) 0.0383(11) Uani 1 1 d . . . . .
H5A H 0.0263 0.7143 0.3344 0.046 Uiso 1 1 calc R U . . .
C6A C 0.1114(3) 0.67326(18) 0.4301(3) 0.0324(11) Uani 1 1 d . . . . .
C7A C 0.1270(3) 0.62278(19) 0.3911(3) 0.0358(11) Uani 1 1 d . . . . .
H7AA H 0.0735 0.5983 0.3837 0.043 Uiso 1 1 calc R U . . .
H7AB H 0.1314 0.6309 0.3374 0.043 Uiso 1 1 calc R U . . .
C8A C 0.2980(3) 0.61844(18) 0.4263(2) 0.0333(10) Uani 1 1 d . . . . .
H8AA H 0.2798 0.6312 0.3701 0.040 Uiso 1 1 calc R U . . .
H8AB H 0.3443 0.5894 0.4328 0.040 Uiso 1 1 calc R U . . .
C9A C 0.3427(3) 0.66359(17) 0.4816(2) 0.0296(10) Uani 1 1 d . . . . .
C10A C 0.4009(3) 0.70097(18) 0.4651(3) 0.0341(11) Uani 1 1 d . . . . .
H10A H 0.4109 0.7014 0.4146 0.041 Uiso 1 1 calc R U . . .
C11A C 0.4444(3) 0.73788(18) 0.5245(3) 0.0370(11) Uani 1 1 d . . . . .
H11A H 0.4844 0.7641 0.5143 0.044 Uiso 1 1 calc R U . . .
C12A C 0.4305(3) 0.73711(17) 0.5983(3) 0.0351(11) Uani 1 1 d . . . . .
H12A H 0.4610 0.7620 0.6393 0.042 Uiso 1 1 calc R U . . .
C13A C 0.3707(3) 0.69900(18) 0.6102(3) 0.0335(11) Uani 1 1 d . . . . .
C14A C 0.3503(3) 0.69019(19) 0.6871(2) 0.0343(11) Uani 1 1 d . . . . .
H14A H 0.3940 0.6631 0.7200 0.041 Uiso 1 1 calc R U . . .
H14B H 0.3606 0.7240 0.7181 0.041 Uiso 1 1 calc R U . . .
C15A C 0.1854(3) 0.7171(2) 0.6477(3) 0.0434(12) Uani 1 1 d . . . . .
H15A H 0.2183 0.7513 0.6666 0.052 Uiso 1 1 calc R U . . .
H15B H 0.1369 0.7128 0.6737 0.052 Uiso 1 1 calc R U . . .
C16A C 0.2096(3) 0.53721(17) 0.4398(3) 0.0333(11) Uani 1 1 d . . . . .
H16A H 0.1550 0.5273 0.4558 0.040 Uiso 1 1 calc R U . . .
H16B H 0.2655 0.5244 0.4831 0.040 Uiso 1 1 calc R U . . .
C17A C 0.2029(3) 0.5036(2) 0.3642(3) 0.0396(12) Uani 1 1 d . . . . .
C18A C 0.1158(4) 0.5155(2) 0.2940(3) 0.0563(15) Uani 1 1 d . . . . .
H18A H 0.0610 0.5136 0.3118 0.084 Uiso 1 1 calc R U . . .
H18B H 0.1095 0.4891 0.2513 0.084 Uiso 1 1 calc R U . . .
H18C H 0.1204 0.5514 0.2733 0.084 Uiso 1 1 calc R U . . .
C19A C 0.2892(4) 0.5082(2) 0.3392(3) 0.0500(14) Uani 1 1 d . . . . .
H19A H 0.2916 0.5440 0.3171 0.075 Uiso 1 1 calc R U . . .
H19B H 0.2868 0.4812 0.2983 0.075 Uiso 1 1 calc R U . . .
H19C H 0.3450 0.5025 0.3862 0.075 Uiso 1 1 calc R U . . .
C20A C 0.1957(3) 0.44602(18) 0.3919(3) 0.0421(12) Uani 1 1 d . . . . .
H20A H 0.2486 0.4385 0.4405 0.063 Uiso 1 1 calc R U . . .
H20B H 0.1966 0.4211 0.3492 0.063 Uiso 1 1 calc R U . . .
H20C H 0.1372 0.4417 0.4036 0.063 Uiso 1 1 calc R U . . .
C21A C 0.2410(3) 0.63864(18) 0.7377(2) 0.0343(11) Uani 1 1 d . . . . .
H21A H 0.2759 0.6050 0.7388 0.041 Uiso 1 1 calc R U . . .
H21B H 0.1741 0.6289 0.7213 0.041 Uiso 1 1 calc R U . . .
C22A C 0.2689(3) 0.65885(18) 0.8252(3) 0.0357(11) Uani 1 1 d . . . . .
C23A C 0.3754(3) 0.6594(2) 0.8679(3) 0.0421(12) Uani 1 1 d . . . . .
H23A H 0.4028 0.6268 0.8540 0.063 Uiso 1 1 calc R U . . .
H23B H 0.3887 0.6608 0.9262 0.063 Uiso 1 1 calc R U . . .
H23C H 0.4025 0.6908 0.8505 0.063 Uiso 1 1 calc R U . . .
C24A C 0.2262(4) 0.6178(2) 0.8672(3) 0.0513(14) Uani 1 1 d . . . . .
H24A H 0.1583 0.6168 0.8409 0.077 Uiso 1 1 calc R U . . .
H24B H 0.2404 0.6277 0.9238 0.077 Uiso 1 1 calc R U . . .
H24C H 0.2524 0.5824 0.8638 0.077 Uiso 1 1 calc R U . . .
C25A C 0.2292(3) 0.7134(2) 0.8337(3) 0.0433(12) Uani 1 1 d . . . . .
H25A H 0.2583 0.7407 0.8097 0.065 Uiso 1 1 calc R U . . .
H25B H 0.2420 0.7215 0.8908 0.065 Uiso 1 1 calc R U . . .
H25C H 0.1616 0.7134 0.8061 0.065 Uiso 1 1 calc R U . . .
O1S O 0.7600(2) 0.52250(14) 0.1443(2) 0.0548(10) Uani 1 1 d D . . . .
C1S C 0.7455(4) 0.5629(2) 0.0855(3) 0.0541(14) Uani 1 1 d D . . . .
H1SA H 0.6803 0.5760 0.0693 0.065 Uiso 1 1 calc R U . . .
H1SB H 0.7577 0.5489 0.0373 0.065 Uiso 1 1 calc R U . . .
C2S C 0.8129(4) 0.6074(2) 0.1235(4) 0.0739(19) Uani 1 1 d D . . . .
H2SA H 0.8481 0.6186 0.0877 0.089 Uiso 1 1 calc R U . . .
H2SB H 0.7792 0.6388 0.1345 0.089 Uiso 1 1 calc R U . . .
C3S C 0.8771(4) 0.5845(2) 0.1999(3) 0.0582(15) Uani 1 1 d D . . . .
H3SA H 0.8643 0.5998 0.2471 0.070 Uiso 1 1 calc R U . . .
H3SB H 0.9432 0.5913 0.2052 0.070 Uiso 1 1 calc R U . . .
C4S C 0.8557(4) 0.5252(2) 0.1924(3) 0.0564(15) Uani 1 1 d D . . . .
H4SA H 0.8954 0.5065 0.1659 0.068 Uiso 1 1 calc R U . . .
H4SB H 0.8659 0.5089 0.2459 0.068 Uiso 1 1 calc R U . . .
O2S O 0.1177(3) 0.28323(15) 0.24714(19) 0.0555(10) Uani 1 1 d D . . . .
C5S C 0.0663(4) 0.3226(2) 0.2748(3) 0.0527(14) Uani 1 1 d D . . . .
H5SA H -0.0002 0.3225 0.2408 0.063 Uiso 1 1 calc R U . . .
H5SB H 0.0923 0.3588 0.2733 0.063 Uiso 1 1 calc R U . . .
C6S C 0.0764(4) 0.3071(2) 0.3593(3) 0.0555(15) Uani 1 1 d D . . . .
H6SA H 0.0221 0.3191 0.3744 0.067 Uiso 1 1 calc R U . . .
H6SB H 0.1343 0.3219 0.3980 0.067 Uiso 1 1 calc R U . . .
C7S C 0.0805(4) 0.2470(2) 0.3553(3) 0.0525(14) Uani 1 1 d D . . . .
H7SA H 0.1104 0.2311 0.4092 0.063 Uiso 1 1 calc R U . . .
H7SB H 0.0175 0.2313 0.3309 0.063 Uiso 1 1 calc R U . . .
C8S C 0.1391(4) 0.2398(2) 0.3025(3) 0.0477(13) Uani 1 1 d D . . . .
H8SA H 0.2062 0.2402 0.3350 0.057 Uiso 1 1 calc R U . . .
H8SB H 0.1246 0.2053 0.2735 0.057 Uiso 1 1 calc R U . . .
O3S O 0.8638(8) 0.4422(5) 0.9608(10) 0.170(5) Uani 0.5 1 d D U P A 1
C9S C 0.8340(10) 0.3969(8) 0.9033(12) 0.170(5) Uani 0.5 1 d D U P A 1
H9SA H 0.7826 0.4080 0.8547 0.204 Uiso 0.5 1 calc R U P A 1
H9SB H 0.8124 0.3664 0.9285 0.204 Uiso 0.5 1 calc R U P A 1
C10S C 0.9190(13) 0.3815(9) 0.8820(12) 0.170(5) Uani 0.5 1 d D U P A 1
H10B H 0.9239 0.4018 0.8352 0.204 Uiso 0.5 1 calc R U P A 1
H10C H 0.9213 0.3426 0.8719 0.204 Uiso 0.5 1 calc R U P A 1
C11S C 0.9908(11) 0.3982(8) 0.9588(13) 0.170(5) Uani 0.5 1 d D U P A 1
H11B H 1.0300 0.3670 0.9834 0.204 Uiso 0.5 1 calc R U P A 1
H11C H 1.0318 0.4257 0.9474 0.204 Uiso 0.5 1 calc R U P A 1
C12S C 0.9476(11) 0.4199(8) 1.0158(11) 0.170(5) Uani 0.5 1 d D U P A 1
H12B H 0.9339 0.3915 1.0494 0.204 Uiso 0.5 1 calc R U P A 1
H12C H 0.9871 0.4477 1.0508 0.204 Uiso 0.5 1 calc R U P A 1
O4S O 0.4756(4) 0.5704(3) 0.6668(6) 0.043(3) Uani 0.550(14) 1 d . . P B 1
H4SD H 0.4169 0.5747 0.6616 0.065 Uiso 0.550(14) 1 d R U P B 1
O5S O 0.4537(6) 0.5495(3) 0.6010(8) 0.050(4) Uani 0.450(14) 1 d . . P B 2
H1A H 0.3938 0.5489 0.5923 0.075 Uiso 0.450(14) 1 d R U P B 2
H5S H 0.4819 0.5630 0.6483 0.075 Uiso 0.450(14) 1 d R U P B 2
O6S O 0.8410(11) 0.3482(6) 0.7946(9) 0.087(4) Uani 0.289(6) 1 d . . P C 2
H6SC H 0.8281 0.3763 0.7637 0.131 Uiso 0.289(6) 1 d R U P C 2
H6SD H 0.7930 0.3269 0.7818 0.131 Uiso 0.289(6) 1 d R U P C 2
O7S O 0.9320(17) 0.4167(9) 0.9109(13) 0.087(4) Uani 0.211(6) 1 d . . P C 2
H7SC H 0.8868 0.4200 0.8655 0.131 Uiso 0.211(6) 1 d R U P C 2
H7SD H 0.9129 0.3982 0.9443 0.131 Uiso 0.211(6) 1 d R U P C 2
O8S O 0.0372(2) 0.57121(17) 0.65583(19) 0.0600(11) Uani 1 1 d . . . . .
H8SC H 0.0812 0.5706 0.7023 0.090 Uiso 1 1 d R U . . .
H8SD H 0.0490 0.5476 0.6243 0.090 Uiso 1 1 d R U . . .
O9S O 0.3573(2) 0.67316(13) 0.26567(18) 0.0426(8) Uani 1 1 d . . . . .
H9SC H 0.4130 0.6862 0.2747 0.064 Uiso 1 1 d R U . . .
H9SD H 0.3556 0.6404 0.2486 0.064 Uiso 1 1 d R U . . .
O10S O 0.6192(2) 0.81308(15) 0.57476(17) 0.0574(11) Uani 1 1 d . . . . .
H10D H 0.6050 0.8172 0.6184 0.086 Uiso 1 1 d R U . . .
H10E H 0.6756 0.8005 0.5869 0.086 Uiso 1 1 d R U . . .

loop_
_atom_site_aniso_label
_atom_site_aniso_U_11
_atom_site_aniso_U_22
_atom_site_aniso_U_33
_atom_site_aniso_U_23
_atom_site_aniso_U_13
_atom_site_aniso_U_12
Ni1 0.0362(3) 0.0275(3) 0.0224(3) 0.0015(2) 0.0096(2) -0.0017(3)
F1 0.0685(19) 0.0459(17) 0.0285(13) 0.0006(12) 0.0211(13) -0.0164(15)
F2 0.0409(16) 0.0322(15) 0.0428(15) 0.0027(12) 0.0032(12) 0.0034(12)
N1 0.033(2) 0.034(2) 0.0265(19) 0.0021(16) 0.0121(16) -0.0034(18)
N2 0.037(2) 0.031(2) 0.0245(18) 0.0038(15) 0.0139(16) -0.0027(17)
N3 0.036(2) 0.029(2) 0.0234(17) 0.0025(15) 0.0120(16) -0.0020(17)
C1 0.023(2) 0.027(2) 0.019(2) 0.0000(17) 0.0061(17) -0.0009(19)
C2 0.026(2) 0.033(3) 0.028(2) 0.0045(19) 0.0095(18) 0.007(2)
C3 0.032(3) 0.030(3) 0.031(2) 0.007(2) 0.012(2) 0.002(2)
C4 0.033(3) 0.041(3) 0.028(2) 0.005(2) 0.012(2) 0.005(2)
C5 0.031(3) 0.038(3) 0.028(2) -0.002(2) 0.0131(19) 0.004(2)
C6 0.024(2) 0.033(3) 0.027(2) 0.0016(19) 0.0097(18) 0.002(2)
C7 0.034(3) 0.028(2) 0.029(2) -0.0001(18) 0.017(2) -0.002(2)
C8 0.035(3) 0.036(3) 0.037(2) 0.001(2) 0.017(2) -0.002(2)
C9 0.033(3) 0.036(3) 0.026(2) -0.0006(19) 0.016(2) -0.001(2)
C10 0.032(3) 0.045(3) 0.026(2) -0.001(2) 0.012(2) -0.001(2)
C11 0.034(3) 0.043(3) 0.030(2) 0.004(2) 0.014(2) 0.005(2)
C12 0.040(3) 0.034(3) 0.032(2) 0.006(2) 0.018(2) 0.001(2)
C13 0.037(3) 0.029(3) 0.027(2) 0.0040(19) 0.015(2) -0.001(2)
C14 0.038(3) 0.030(2) 0.032(2) 0.002(2) 0.013(2) -0.005(2)
C15 0.032(3) 0.036(3) 0.025(2) -0.0001(19) 0.0093(19) -0.003(2)
C16 0.050(3) 0.030(3) 0.029(2) 0.008(2) 0.012(2) 0.005(2)
C17 0.050(3) 0.031(3) 0.034(2) -0.001(2) 0.019(2) -0.003(2)
C18 0.069(4) 0.032(3) 0.058(3) 0.001(2) 0.035(3) 0.006(3)
C19 0.056(3) 0.033(3) 0.050(3) -0.002(2) 0.016(3) -0.002(3)
C20 0.080(4) 0.036(3) 0.046(3) 0.004(2) 0.019(3) -0.003(3)
C21 0.038(3) 0.033(3) 0.024(2) 0.0016(19) 0.0090(19) -0.003(2)
C22 0.044(3) 0.035(3) 0.027(2) -0.003(2) 0.013(2) -0.007(2)
C23 0.056(3) 0.038(3) 0.049(3) -0.013(2) 0.021(3) -0.010(3)
C24 0.063(4) 0.051(3) 0.030(3) -0.003(2) 0.005(2) -0.014(3)
C25 0.046(3) 0.047(3) 0.041(3) -0.012(2) 0.013(2) -0.015(3)
Ni1A 0.0278(3) 0.0311(3) 0.0304(3) 0.0023(2) 0.0104(2) 0.0014(3)
F1A 0.0334(14) 0.0344(15) 0.0399(14) 0.0067(11) 0.0107(12) 0.0037(12)
F2A 0.0325(14) 0.0464(17) 0.0394(14) 0.0021(12) 0.0158(12) -0.0047(12)
N1A 0.027(2) 0.027(2) 0.033(2) 0.0007(16) 0.0110(16) 0.0030(17)
N2A 0.025(2) 0.035(2) 0.0328(19) 0.0004(17) 0.0110(16) 0.0000(17)
N3A 0.033(2) 0.033(2) 0.0331(19) 0.0040(17) 0.0095(17) 0.0075(18)
C1A 0.025(2) 0.036(3) 0.037(2) 0.008(2) 0.014(2) 0.005(2)
C2A 0.030(3) 0.042(3) 0.041(3) 0.007(2) 0.016(2) 0.008(2)
C3A 0.047(3) 0.047(3) 0.049(3) 0.006(2) 0.026(3) 0.015(3)
C4A 0.041(3) 0.043(3) 0.048(3) 0.020(2) 0.018(2) 0.012(2)
C5A 0.031(3) 0.047(3) 0.038(3) 0.011(2) 0.013(2) 0.005(2)
C6A 0.022(2) 0.041(3) 0.037(2) 0.010(2) 0.014(2) 0.000(2)
C7A 0.031(3) 0.046(3) 0.030(2) 0.004(2) 0.010(2) 0.000(2)
C8A 0.033(3) 0.039(3) 0.031(2) -0.001(2) 0.013(2) -0.001(2)
C9A 0.025(2) 0.028(2) 0.035(2) 0.007(2) 0.0093(19) 0.004(2)
C10A 0.030(3) 0.037(3) 0.036(2) 0.004(2) 0.012(2) 0.003(2)
C11A 0.034(3) 0.028(3) 0.048(3) 0.007(2) 0.012(2) -0.001(2)
C12A 0.037(3) 0.028(3) 0.042(3) 0.003(2) 0.015(2) 0.001(2)
C13A 0.035(3) 0.030(3) 0.035(2) 0.001(2) 0.012(2) 0.003(2)
C14A 0.040(3) 0.032(3) 0.033(2) -0.001(2) 0.015(2) -0.003(2)
C15A 0.045(3) 0.047(3) 0.040(3) 0.002(2) 0.015(2) 0.017(3)
C16A 0.031(3) 0.032(3) 0.039(3) 0.004(2) 0.013(2) 0.002(2)
C17A 0.040(3) 0.044(3) 0.036(3) -0.004(2) 0.016(2) -0.005(2)
C18A 0.069(4) 0.053(3) 0.040(3) -0.005(3) 0.007(3) -0.005(3)
C19A 0.061(4) 0.047(3) 0.053(3) -0.016(3) 0.034(3) -0.016(3)
C20A 0.041(3) 0.038(3) 0.049(3) -0.007(2) 0.017(2) -0.007(2)
C21A 0.037(3) 0.035(3) 0.034(2) 0.003(2) 0.015(2) 0.000(2)
C22A 0.042(3) 0.032(3) 0.033(2) 0.001(2) 0.013(2) 0.001(2)
C23A 0.049(3) 0.043(3) 0.032(2) -0.005(2) 0.010(2) 0.005(2)
C24A 0.062(4) 0.053(3) 0.041(3) 0.003(2) 0.019(3) -0.007(3)
C25A 0.046(3) 0.049(3) 0.035(3) -0.003(2) 0.014(2) 0.007(3)
O1S 0.053(2) 0.048(2) 0.063(2) 0.0117(19) 0.0173(19) -0.0014(19)
C1S 0.060(4) 0.051(3) 0.050(3) 0.005(3) 0.015(3) 0.001(3)
C2S 0.069(4) 0.053(4) 0.085(5) 0.010(3) 0.005(4) -0.003(3)
C3S 0.063(4) 0.065(4) 0.046(3) 0.002(3) 0.016(3) -0.012(3)
C4S 0.058(4) 0.054(4) 0.054(3) 0.011(3) 0.014(3) 0.003(3)
O2S 0.068(3) 0.059(2) 0.045(2) -0.0027(18) 0.0250(19) 0.001(2)
C5S 0.064(4) 0.044(3) 0.049(3) -0.011(3) 0.017(3) -0.010(3)
C6S 0.065(4) 0.059(4) 0.041(3) -0.012(3) 0.017(3) -0.009(3)
C7S 0.069(4) 0.054(3) 0.038(3) -0.002(3) 0.023(3) -0.005(3)
C8S 0.043(3) 0.057(3) 0.038(3) 0.008(3) 0.007(2) -0.001(3)
O3S 0.102(7) 0.123(7) 0.308(15) 0.095(9) 0.098(8) 0.055(6)
C9S 0.102(7) 0.123(7) 0.308(15) 0.095(9) 0.098(8) 0.055(6)
C10S 0.102(7) 0.123(7) 0.308(15) 0.095(9) 0.098(8) 0.055(6)
C11S 0.102(7) 0.123(7) 0.308(15) 0.095(9) 0.098(8) 0.055(6)
C12S 0.102(7) 0.123(7) 0.308(15) 0.095(9) 0.098(8) 0.055(6)
O4S 0.013(3) 0.049(4) 0.063(6) 0.030(4) 0.006(3) -0.003(3)
O5S 0.034(5) 0.043(5) 0.093(11) 0.046(6) 0.047(6) 0.022(4)
O6S 0.085(9) 0.095(10) 0.082(9) 0.038(7) 0.028(7) -0.006(8)
O7S 0.085(9) 0.095(10) 0.082(9) 0.038(7) 0.028(7) -0.006(8)
O8S 0.034(2) 0.117(3) 0.0353(18) -0.010(2) 0.0192(16) -0.021(2)
O9S 0.040(2) 0.040(2) 0.056(2) 0.0063(16) 0.0270(16) 0.0052(16)
O10S 0.064(2) 0.094(3) 0.0220(16) -0.0186(17) 0.0241(16) -0.041(2)

loop_
_atom_type_symbol
_atom_type_description
_atom_type_scat_dispersion_real
_atom_type_scat_dispersion_imag
_atom_type_scat_source
C C 0.0033 0.0016 'International Tables Vol C Tables 4.2.6.8 and 6.1.1.4'
H H 0.0000 0.0000 'International Tables Vol C Tables 4.2.6.8 and 6.1.1.4'
N N 0.0061 0.0033 'International Tables Vol C Tables 4.2.6.8 and 6.1.1.4'
O O 0.0106 0.0060 'International Tables Vol C Tables 4.2.6.8 and 6.1.1.4'
F F 0.0171 0.0103 'International Tables Vol C Tables 4.2.6.8 and 6.1.1.4'
Ni Ni 0.3393 1.1124 'International Tables Vol C Tables 4.2.6.8 and 6.1.1.4'

loop_
_geom_angle_atom_site_label_1
_geom_angle_atom_site_label_2
_geom_angle_atom_site_label_3
_geom_angle
C1 Ni1 N1 84.88(16)
C1 Ni1 F1 176.24(15)
N1 Ni1 F1 91.79(13)
C1 Ni1 F2 90.23(14)
N1 Ni1 F2 175.09(13)
F1 Ni1 F2 93.09(12)
C1 Ni1 N3 83.27(15)
N1 Ni1 N3 83.18(14)
F1 Ni1 N3 98.09(11)
F2 Ni1 N3 96.71(12)
C1 Ni1 N2 83.14(15)
N1 Ni1 N2 82.68(14)
F1 Ni1 N2 94.72(12)
F2 Ni1 N2 96.32(12)
N3 Ni1 N2 161.16(12)
C13 N1 C9 122.2(4)
C13 N1 Ni1 118.5(3)
C9 N1 Ni1 118.7(3)
C16 N2 C7 114.6(3)
C16 N2 C8 113.3(3)
C7 N2 C8 111.8(3)
C16 N2 Ni1 106.0(2)
C7 N2 Ni1 105.6(2)
C8 N2 Ni1 104.6(3)
C21 N3 C15 113.6(3)
C21 N3 C14 113.3(3)
C15 N3 C14 111.9(3)
C21 N3 Ni1 106.8(2)
C15 N3 Ni1 105.1(2)
C14 N3 Ni1 105.5(2)
C2 C1 C6 124.8(4)
C2 C1 Ni1 117.3(3)
C6 C1 Ni1 117.8(3)
C1 C2 C3 117.3(4)
C1 C2 C15 116.7(4)
C3 C2 C15 125.8(4)
C4 C3 C2 119.8(4)
C4 C3 H3 120.1
C2 C3 H3 120.1
C3 C4 C5 121.1(4)
C3 C4 H4 119.4
C5 C4 H4 119.4
C4 C5 C6 119.1(4)
C4 C5 H5 120.5
C6 C5 H5 120.5
C1 C6 C5 117.9(4)
C1 C6 C7 116.8(4)
C5 C6 C7 124.9(4)
N2 C7 C6 110.6(3)
N2 C7 H7A 109.5
C6 C7 H7A 109.5
N2 C7 H7B 109.5
C6 C7 H7B 109.5
H7A C7 H7B 108.1
N2 C8 C9 112.4(4)
N2 C8 H8A 109.1
C9 C8 H8A 109.1
N2 C8 H8B 109.1
C9 C8 H8B 109.1
H8A C8 H8B 107.9
N1 C9 C10 118.9(4)
N1 C9 C8 115.3(4)
C10 C9 C8 125.7(4)
C11 C10 C9 120.0(4)
C11 C10 H10 120.0
C9 C10 H10 120.0
C10 C11 C12 119.7(4)
C10 C11 H11 120.1
C12 C11 H11 120.1
C11 C12 C13 119.7(4)
C11 C12 H12 120.1
C13 C12 H12 120.1
N1 C13 C12 119.4(4)
N1 C13 C14 115.9(4)
C12 C13 C14 124.5(4)
C13 C14 N3 112.6(3)
C13 C14 H14C 109.1
N3 C14 H14C 109.1
C13 C14 H14D 109.1
N3 C14 H14D 109.1
H14C C14 H14D 107.8
N3 C15 C2 109.1(3)
N3 C15 H15C 109.9
C2 C15 H15C 109.9
N3 C15 H15D 109.9
C2 C15 H15D 109.9
H15C C15 H15D 108.3
N2 C16 C17 123.1(4)
N2 C16 H16C 106.6
C17 C16 H16C 106.6
N2 C16 H16D 106.6
C17 C16 H16D 106.6
H16C C16 H16D 106.5
C20 C17 C18 109.4(4)
C20 C17 C16 104.9(4)
C18 C17 C16 113.6(4)
C20 C17 C19 108.1(4)
C18 C17 C19 107.2(4)
C16 C17 C19 113.4(4)
C17 C18 H18D 109.5
C17 C18 H18E 109.5
H18D C18 H18E 109.5
C17 C18 H18F 109.5
H18D C18 H18F 109.5
H18E C18 H18F 109.5
C17 C19 H19D 109.5
C17 C19 H19E 109.5
H19D C19 H19E 109.5
C17 C19 H19F 109.5
H19D C19 H19F 109.5
H19E C19 H19F 109.5
C17 C20 H20D 109.5
C17 C20 H20E 109.5
H20D C20 H20E 109.5
C17 C20 H20F 109.5
H20D C20 H20F 109.5
H20E C20 H20F 109.5
N3 C21 C22 123.6(4)
N3 C21 H21C 106.4
C22 C21 H21C 106.4
N3 C21 H21D 106.4
C22 C21 H21D 106.4
H21C C21 H21D 106.5
C24 C22 C25 107.9(4)
C24 C22 C23 109.2(4)
C25 C22 C23 109.0(4)
C24 C22 C21 104.3(4)
C25 C22 C21 112.8(4)
C23 C22 C21 113.4(4)
C22 C23 H23D 109.5
C22 C23 H23E 109.5
H23D C23 H23E 109.5
C22 C23 H23F 109.5
H23D C23 H23F 109.5
H23E C23 H23F 109.5
C22 C24 H24D 109.5
C22 C24 H24E 109.5
H24D C24 H24E 109.5
C22 C24 H24F 109.5
H24D C24 H24F 109.5
H24E C24 H24F 109.5
C22 C25 H25D 109.5
C22 C25 H25E 109.5
H25D C25 H25E 109.5
C22 C25 H25F 109.5
H25D C25 H25F 109.5
H25E C25 H25F 109.5
C1A Ni1A F2A 89.89(16)
C1A Ni1A N1A 85.31(17)
F2A Ni1A N1A 174.27(13)
C1A Ni1A F1A 177.44(16)
F2A Ni1A F1A 92.12(11)
N1A Ni1A F1A 92.77(13)
C1A Ni1A N3A 83.70(16)
F2A Ni1A N3A 100.34(12)
N1A Ni1A N3A 82.25(14)
F1A Ni1A N3A 94.38(12)
C1A Ni1A N2A 82.80(16)
F2A Ni1A N2A 93.75(12)
N1A Ni1A N2A 82.57(14)
F1A Ni1A N2A 98.64(12)
N3A Ni1A N2A 160.42(14)
C9A N1A C13A 122.3(4)
C9A N1A Ni1A 118.7(3)
C13A N1A Ni1A 118.1(3)
C8A N2A C7A 112.1(3)
C8A N2A C16A 113.8(3)
C7A N2A C16A 113.9(3)
C8A N2A Ni1A 104.7(2)
C7A N2A Ni1A 104.6(2)
C16A N2A Ni1A 106.7(2)
C14A N3A C21A 113.8(3)
C14A N3A C15A 111.8(4)
C21A N3A C15A 113.3(4)
C14A N3A Ni1A 101.9(2)
C21A N3A Ni1A 108.3(3)
C15A N3A Ni1A 106.8(3)
C2A C1A C6A 124.7(4)
C2A C1A Ni1A 118.1(3)
C6A C1A Ni1A 117.2(3)
C1A C2A C3A 117.5(4)
C1A C2A C15A 118.8(4)
C3A C2A C15A 123.7(4)
C4A C3A C2A 119.3(5)
C4A C3A H3A 120.3
C2A C3A H3A 120.3
C5A C4A C3A 121.5(4)
C5A C4A H4A 119.3
C3A C4A H4A 119.3
C4A C5A C6A 120.0(4)
C4A C5A H5A 120.0
C6A C5A H5A 120.0
C1A C6A C5A 117.0(4)
C1A C6A C7A 117.5(4)
C5A C6A C7A 125.3(4)
N2A C7A C6A 110.2(3)
N2A C7A H7AA 109.6
C6A C7A H7AA 109.6
N2A C7A H7AB 109.6
C6A C7A H7AB 109.6
H7AA C7A H7AB 108.1
N2A C8A C9A 113.2(3)
N2A C8A H8AA 108.9
C9A C8A H8AA 108.9
N2A C8A H8AB 108.9
C9A C8A H8AB 108.9
H8AA C8A H8AB 107.8
N1A C9A C10A 120.2(4)
N1A C9A C8A 115.7(4)
C10A C9A C8A 123.9(4)
C9A C10A C11A 118.0(4)
C9A C10A H10A 121.0
C11A C10A H10A 121.0
C12A C11A C10A 121.2(4)
C12A C11A H11A 119.4
C10A C11A H11A 119.4
C13A C12A C11A 117.6(4)
C13A C12A H12A 121.2
C11A C12A H12A 121.2
N1A C13A C12A 120.7(4)
N1A C13A C14A 113.8(4)
C12A C13A C14A 125.4(4)
N3A C14A C13A 111.7(3)
N3A C14A H14A 109.3
C13A C14A H14A 109.3
N3A C14A H14B 109.3
C13A C14A H14B 109.3
H14A C14A H14B 107.9
N3A C15A C2A 111.3(4)
N3A C15A H15A 109.4
C2A C15A H15A 109.4
N3A C15A H15B 109.4
C2A C15A H15B 109.4
H15A C15A H15B 108.0
N2A C16A C17A 123.2(4)
N2A C16A H16A 106.5
C17A C16A H16A 106.5
N2A C16A H16B 106.5
C17A C16A H16B 106.5
H16A C16A H16B 106.5
C19A C17A C18A 110.7(4)
C19A C17A C20A 108.8(4)
C18A C17A C20A 108.0(4)
C19A C17A C16A 112.9(4)
C18A C17A C16A 112.9(4)
C20A C17A C16A 103.1(4)
C17A C18A H18A 109.5
C17A C18A H18B 109.5
H18A C18A H18B 109.5
C17A C18A H18C 109.5
H18A C18A H18C 109.5
H18B C18A H18C 109.5
C17A C19A H19A 109.5
C17A C19A H19B 109.5
H19A C19A H19B 109.5
C17A C19A H19C 109.5
H19A C19A H19C 109.5
H19B C19A H19C 109.5
C17A C20A H20A 109.5
C17A C20A H20B 109.5
H20A C20A H20B 109.5
C17A C20A H20C 109.5
H20A C20A H20C 109.5
H20B C20A H20C 109.5
N3A C21A C22A 122.0(4)
N3A C21A H21A 106.8
C22A C21A H21A 106.8
N3A C21A H21B 106.8
C22A C21A H21B 106.8
H21A C21A H21B 106.7
C25A C22A C24A 108.2(4)
C25A C22A C23A 109.3(4)
C24A C22A C23A 108.2(4)
C25A C22A C21A 113.9(4)
C24A C22A C21A 104.0(4)
C23A C22A C21A 112.9(4)
C22A C23A H23A 109.5
C22A C23A H23B 109.5
H23A C23A H23B 109.5
C22A C23A H23C 109.5
H23A C23A H23C 109.5
H23B C23A H23C 109.5
C22A C24A H24A 109.5
C22A C24A H24B 109.5
H24A C24A H24B 109.5
C22A C24A H24C 109.5
H24A C24A H24C 109.5
H24B C24A H24C 109.5
C22A C25A H25A 109.5
C22A C25A H25B 109.5
H25A C25A H25B 109.5
C22A C25A H25C 109.5
H25A C25A H25C 109.5
H25B C25A H25C 109.5
C1S O1S C4S 106.6(4)
O1S C1S C2S 106.4(4)
O1S C1S H1SA 110.5
C2S C1S H1SA 110.5
O1S C1S H1SB 110.5
C2S C1S H1SB 110.5
H1SA C1S H1SB 108.6
C3S C2S C1S 105.2(4)
C3S C2S H2SA 110.7
C1S C2S H2SA 110.7
C3S C2S H2SB 110.7
C1S C2S H2SB 110.7
H2SA C2S H2SB 108.8
C2S C3S C4S 103.9(4)
C2S C3S H3SA 111.0
C4S C3S H3SA 111.0
C2S C3S H3SB 111.0
C4S C3S H3SB 111.0
H3SA C3S H3SB 109.0
O1S C4S C3S 104.2(4)
O1S C4S H4SA 110.9
C3S C4S H4SA 110.9
O1S C4S H4SB 110.9
C3S C4S H4SB 110.9
H4SA C4S H4SB 108.9
C8S O2S C5S 108.5(4)
O2S C5S C6S 105.7(4)
O2S C5S H5SA 110.6
C6S C5S H5SA 110.6
O2S C5S H5SB 110.6
C6S C5S H5SB 110.6
H5SA C5S H5SB 108.7
C5S C6S C7S 101.8(4)
C5S C6S H6SA 111.4
C7S C6S H6SA 111.4
C5S C6S H6SB 111.4
C7S C6S H6SB 111.4
H6SA C6S H6SB 109.3
C8S C7S C6S 101.0(4)
C8S C7S H7SA 111.6
C6S C7S H7SA 111.6
C8S C7S H7SB 111.6
C6S C7S H7SB 111.6
H7SA C7S H7SB 109.4
O2S C8S C7S 106.6(4)
O2S C8S H8SA 110.4
C7S C8S H8SA 110.4
O2S C8S H8SB 110.4
C7S C8S H8SB 110.4
H8SA C8S H8SB 108.6
C12S O3S C9S 99.7(11)
O3S C9S C10S 105.7(13)
O3S C9S H9SA 110.6
C10S C9S H9SA 110.6
O3S C9S H9SB 110.6
C10S C9S H9SB 110.6
H9SA C9S H9SB 108.7
C9S C10S C11S 97.6(12)
C9S C10S H10B 112.2
C11S C10S H10B 112.2
C9S C10S H10C 112.2
C11S C10S H10C 112.2
H10B C10S H10C 109.8
C12S C11S C10S 111.5(12)
C12S C11S H11B 109.3
C10S C11S H11B 109.3
C12S C11S H11C 109.3
C10S C11S H11C 109.3
H11B C11S H11C 108.0
O3S C12S C11S 100.2(12)
O3S C12S H12B 111.7
C11S C12S H12B 111.7
O3S C12S H12C 111.7
C11S C12S H12C 111.7
H12B C12S H12C 109.5
H1A O5S H5S 109.4
H6SC O6S H6SD 109.5
H7SC O7S H7SD 109.5
H8SC O8S H8SD 109.5
H9SC O9S H9SD 109.5
H10D O10S H10E 109.5

loop_
_geom_bond_atom_site_label_1
_geom_bond_atom_site_label_2
_geom_bond_distance
Ni1 C1 1.886(4)
Ni1 N1 1.904(4)
Ni1 F1 1.916(2)
Ni1 F2 1.932(3)
Ni1 N3 2.162(3)
Ni1 N2 2.185(4)
N1 C13 1.344(5)
N1 C9 1.351(5)
N2 C16 1.485(5)
N2 C7 1.486(5)
N2 C8 1.487(6)
N3 C21 1.493(5)
N3 C15 1.501(5)
N3 C14 1.498(5)
C1 C2 1.363(6)
C1 C6 1.361(6)
C2 C3 1.402(6)
C2 C15 1.508(6)
C3 C4 1.382(6)
C3 H3 0.9500
C4 C5 1.389(6)
C4 H4 0.9500
C5 C6 1.401(6)
C5 H5 0.9500
C6 C7 1.504(6)
C7 H7A 0.9900
C7 H7B 0.9900
C8 C9 1.498(6)
C8 H8A 0.9900
C8 H8B 0.9900
C9 C10 1.387(6)
C10 C11 1.370(6)
C10 H10 0.9500
C11 C12 1.374(6)
C11 H11 0.9500
C12 C13 1.386(6)
C12 H12 0.9500
C13 C14 1.488(6)
C14 H14C 0.9900
C14 H14D 0.9900
C15 H15C 0.9900
C15 H15D 0.9900
C16 C17 1.532(6)
C16 H16C 0.9900
C16 H16D 0.9900
C17 C20 1.512(6)
C17 C18 1.519(6)
C17 C19 1.538(7)
C18 H18D 0.9800
C18 H18E 0.9800
C18 H18F 0.9800
C19 H19D 0.9800
C19 H19E 0.9800
C19 H19F 0.9800
C20 H20D 0.9800
C20 H20E 0.9800
C20 H20F 0.9800
C21 C22 1.536(6)
C21 H21C 0.9900
C21 H21D 0.9900
C22 C24 1.519(6)
C22 C25 1.539(6)
C22 C23 1.529(7)
C23 H23D 0.9800
C23 H23E 0.9800
C23 H23F 0.9800
C24 H24D 0.9800
C24 H24E 0.9800
C24 H24F 0.9800
C25 H25D 0.9800
C25 H25E 0.9800
C25 H25F 0.9800
Ni1A C1A 1.872(4)
Ni1A F2A 1.903(2)
Ni1A N1A 1.917(4)
Ni1A F1A 1.927(2)
Ni1A N3A 2.198(4)
Ni1A N2A 2.204(3)
N1A C9A 1.329(5)
N1A C13A 1.339(5)
N2A C8A 1.485(5)
N2A C7A 1.482(5)
N2A C16A 1.484(5)
N3A C14A 1.477(6)
N3A C21A 1.486(5)
N3A C15A 1.493(6)
C1A C2A 1.364(6)
C1A C6A 1.382(6)
C2A C3A 1.389(6)
C2A C15A 1.510(6)
C3A C4A 1.391(6)
C3A H3A 0.9500
C4A C5A 1.374(7)
C4A H4A 0.9500
C5A C6A 1.383(6)
C5A H5A 0.9500
C6A C7A 1.492(6)
C7A H7AA 0.9900
C7A H7AB 0.9900
C8A C9A 1.499(6)
C8A H8AA 0.9900
C8A H8AB 0.9900
C9A C10A 1.380(6)
C10A C11A 1.389(6)
C10A H10A 0.9500
C11A C12A 1.383(6)
C11A H11A 0.9500
C12A C13A 1.377(6)
C12A H12A 0.9500
C13A C14A 1.502(6)
C14A H14A 0.9900
C14A H14B 0.9900
C15A H15A 0.9900
C15A H15B 0.9900
C16A C17A 1.549(6)
C16A H16A 0.9900
C16A H16B 0.9900
C17A C19A 1.514(7)
C17A C18A 1.514(7)
C17A C20A 1.536(6)
C18A H18A 0.9800
C18A H18B 0.9800
C18A H18C 0.9800
C19A H19A 0.9800
C19A H19B 0.9800
C19A H19C 0.9800
C20A H20A 0.9800
C20A H20B 0.9800
C20A H20C 0.9800
C21A C22A 1.544(6)
C21A H21A 0.9900
C21A H21B 0.9900
C22A C25A 1.519(6)
C22A C24A 1.528(6)
C22A C23A 1.541(6)
C23A H23A 0.9800
C23A H23B 0.9800
C23A H23C 0.9800
C24A H24A 0.9800
C24A H24B 0.9800
C24A H24C 0.9800
C25A H25A 0.9800
C25A H25B 0.9800
C25A H25C 0.9800
O1S C1S 1.411(6)
O1S C4S 1.422(6)
C1S C2S 1.512(7)
C1S H1SA 0.9900
C1S H1SB 0.9900
C2S C3S 1.493(7)
C2S H2SA 0.9900
C2S H2SB 0.9900
C3S C4S 1.514(7)
C3S H3SA 0.9900
C3S H3SB 0.9900
C4S H4SA 0.9900
C4S H4SB 0.9900
O2S C8S 1.424(5)
O2S C5S 1.436(6)
C5S C6S 1.496(7)
C5S H5SA 0.9900
C5S H5SB 0.9900
C6S C7S 1.507(7)
C6S H6SA 0.9900
C6S H6SB 0.9900
C7S C8S 1.493(6)
C7S H7SA 0.9900
C7S H7SB 0.9900
C8S H8SA 0.9900
C8S H8SB 0.9900
O3S C12S 1.433(14)
O3S C9S 1.487(15)
C9S C10S 1.506(15)
C9S H9SA 0.9900
C9S H9SB 0.9900
C10S C11S 1.491(16)
C10S H10B 0.9900
C10S H10C 0.9900
C11S C12S 1.472(15)
C11S H11B 0.9900
C11S H11C 0.9900
C12S H12B 0.9900
C12S H12C 0.9900
O4S H4SD 0.8701
O5S H1A 0.8702
O5S H5S 0.8702
O6S H6SC 0.8701
O6S H6SD 0.8701
O7S H7SC 0.8700
O7S H7SD 0.8699
O8S H8SC 0.8701
O8S H8SD 0.8697
O9S H9SC 0.8699
O9S H9SD 0.8701
O10S H10D 0.8698
O10S H10E 0.8698

loop_
_geom_torsion_atom_site_label_1
_geom_torsion_atom_site_label_2
_geom_torsion_atom_site_label_3
_geom_torsion_atom_site_label_4
_geom_torsion
N1 Ni1 C1 C2 -90.6(3)
F2 Ni1 C1 C2 89.9(3)
N3 Ni1 C1 C2 -6.9(3)
N2 Ni1 C1 C2 -173.8(3)
N1 Ni1 C1 C6 85.5(3)
F2 Ni1 C1 C6 -94.1(3)
N3 Ni1 C1 C6 169.2(3)
N2 Ni1 C1 C6 2.3(3)
C6 C1 C2 C3 -0.2(6)
Ni1 C1 C2 C3 175.5(3)
C6 C1 C2 C15 174.2(4)
Ni1 C1 C2 C15 -10.0(5)
C1 C2 C3 C4 -1.0(6)
C15 C2 C3 C4 -174.9(4)
C2 C3 C4 C5 1.7(7)
C3 C4 C5 C6 -1.1(7)
C2 C1 C6 C5 0.8(7)
Ni1 C1 C6 C5 -174.9(3)
C2 C1 C6 C7 -171.7(4)
Ni1 C1 C6 C7 12.5(5)
C4 C5 C6 C1 -0.1(6)
C4 C5 C6 C7 171.7(4)
C16 N2 C7 C6 141.1(4)
C8 N2 C7 C6 -88.3(4)
Ni1 N2 C7 C6 24.9(4)
C1 C6 C7 N2 -26.3(5)
C5 C6 C7 N2 161.8(4)
C16 N2 C8 C9 -141.0(4)
C7 N2 C8 C9 87.7(4)
Ni1 N2 C8 C9 -26.0(4)
C13 N1 C9 C10 1.1(6)
Ni1 N1 C9 C10 172.2(3)
C13 N1 C9 C8 178.3(4)
Ni1 N1 C9 C8 -10.7(5)
N2 C8 C9 N1 26.1(5)
N2 C8 C9 C10 -157.1(4)
N1 C9 C10 C11 -1.2(6)
C8 C9 C10 C11 -178.0(4)
C9 C10 C11 C12 0.6(6)
C10 C11 C12 C13 0.1(6)
C9 N1 C13 C12 -0.4(6)
Ni1 N1 C13 C12 -171.4(3)
C9 N1 C13 C14 -176.2(4)
Ni1 N1 C13 C14 12.7(5)
C11 C12 C13 N1 -0.2(6)
C11 C12 C13 C14 175.2(4)
N1 C13 C14 N3 -23.1(5)
C12 C13 C14 N3 161.3(4)
C21 N3 C14 C13 137.0(4)
C15 N3 C14 C13 -93.1(4)
Ni1 N3 C14 C13 20.6(4)
C21 N3 C15 C2 -146.3(3)
C14 N3 C15 C2 84.0(4)
Ni1 N3 C15 C2 -30.0(4)
C1 C2 C15 N3 28.4(5)
C3 C2 C15 N3 -157.7(4)
C7 N2 C16 C17 56.0(6)
C8 N2 C16 C17 -73.9(5)
Ni1 N2 C16 C17 172.0(4)
N2 C16 C17 C20 166.9(4)
N2 C16 C17 C18 -73.6(6)
N2 C16 C17 C19 49.2(6)
C15 N3 C21 C22 -60.4(5)
C14 N3 C21 C22 68.6(5)
Ni1 N3 C21 C22 -175.7(3)
N3 C21 C22 C24 -175.7(4)
N3 C21 C22 C25 67.5(6)
N3 C21 C22 C23 -57.0(5)
F2A Ni1A C1A C2A 97.2(4)
N1A Ni1A C1A C2A -85.9(4)
N3A Ni1A C1A C2A -3.2(4)
N2A Ni1A C1A C2A -169.0(4)
F2A Ni1A C1A C6A -84.2(3)
N1A Ni1A C1A C6A 92.7(4)
N3A Ni1A C1A C6A 175.4(4)
N2A Ni1A C1A C6A 9.6(3)
C6A C1A C2A C3A 0.6(7)
Ni1A C1A C2A C3A 179.1(4)
C6A C1A C2A C15A 178.2(4)
Ni1A C1A C2A C15A -3.3(6)
C1A C2A C3A C4A -1.2(7)
C15A C2A C3A C4A -178.7(5)
C2A C3A C4A C5A 1.2(7)
C3A C4A C5A C6A -0.7(7)
C2A C1A C6A C5A 0.0(7)
Ni1A C1A C6A C5A -178.5(3)
C2A C1A C6A C7A -176.1(4)
Ni1A C1A C6A C7A 5.4(5)
C4A C5A C6A C1A 0.1(7)
C4A C5A C6A C7A 175.8(4)
C8A N2A C7A C6A -84.3(4)
C16A N2A C7A C6A 144.7(4)
Ni1A N2A C7A C6A 28.6(4)
C1A C6A C7A N2A -25.0(5)
C5A C6A C7A N2A 159.3(4)
C7A N2A C8A C9A 92.0(4)
C16A N2A C8A C9A -136.9(4)
Ni1A N2A C8A C9A -20.8(4)
C13A N1A C9A C10A -1.1(6)
Ni1A N1A C9A C10A 167.8(3)
C13A N1A C9A C8A 174.2(4)
Ni1A N1A C9A C8A -16.9(5)
N2A C8A C9A N1A 26.0(5)
N2A C8A C9A C10A -158.9(4)
N1A C9A C10A C11A 0.6(6)
C8A C9A C10A C11A -174.3(4)
C9A C10A C11A C12A 0.4(7)
C10A C11A C12A C13A -1.0(7)
C9A N1A C13A C12A 0.5(6)
Ni1A N1A C13A C12A -168.5(3)
C9A N1A C13A C14A -176.3(4)
Ni1A N1A C13A C14A 14.7(5)
C11A C12A C13A N1A 0.6(7)
C11A C12A C13A C14A 177.0(4)
C21A N3A C14A C13A 152.0(4)
C15A N3A C14A C13A -78.1(4)
Ni1A N3A C14A C13A 35.7(4)
N1A C13A C14A N3A -36.2(5)
C12A C13A C14A N3A 147.2(4)
C14A N3A C15A C2A 98.9(4)
C21A N3A C15A C2A -131.0(4)
Ni1A N3A C15A C2A -11.8(5)
C1A C2A C15A N3A 10.9(6)
C3A C2A C15A N3A -171.6(4)
C8A N2A C16A C17A -62.3(5)
C7A N2A C16A C17A 67.9(5)
Ni1A N2A C16A C17A -177.3(3)
N2A C16A C17A C19A 65.1(6)
N2A C16A C17A C18A -61.3(6)
N2A C16A C17A C20A -177.6(4)
C14A N3A C21A C22A 56.7(5)
C15A N3A C21A C22A -72.4(5)
Ni1A N3A C21A C22A 169.3(3)
N3A C21A C22A C25A 51.0(6)
N3A C21A C22A C24A 168.6(4)
N3A C21A C22A C23A -74.4(5)
C4S O1S C1S C2S -30.8(6)
O1S C1S C2S C3S 10.8(7)
C1S C2S C3S C4S 11.7(7)
C1S O1S C4S C3S 38.3(5)
C2S C3S C4S O1S -30.1(6)
C8S O2S C5S C6S 12.8(5)
O2S C5S C6S C7S -33.1(5)
C5S C6S C7S C8S 39.7(5)
C5S O2S C8S C7S 13.2(5)
C6S C7S C8S O2S -33.2(5)
C12S O3S C9S C10S -49.4(17)
O3S C9S C10S C11S 29(2)
C9S C10S C11S C12S 1(2)
C9S O3S C12S C11S 46.2(17)
C10S C11S C12S O3S -30(2)
